data_4317576
loop_
_publ_author_name
'Martin A. Bennett'
'Maria Contel'
'David C. R. Hockless'
'Lee L. Welling'
'Anthony C. Willis'

_publ_contact_author_address
;
Research School of Chemistry,
Australian National University,
Canberra, A. C. T. 0200, Australia
;
_publ_contact_author_email ' willis@rsc.anu.edu.au '
_publ_contact_author_fax ' 61 2 6125 0750 '
_publ_contact_author_name ' Anthony C. Willis '
_publ_contact_author_phone ' 61 2 6125 4109 '
_publ_section_title
;
 Bis{(2-diphenylphosphino)phenyl}mercury: A P-Donor Ligand and Precursor
 to Mixed Metal-Mercury (d8-d10) Cyclometalated Complexes Containing
 2-C6H4PPh2
;
_journal_name_full 'Inorganic Chemistry'
_journal_page_first 844
_journal_page_last 855
_journal_paper_doi 10.1021/ic010890z
_journal_volume 41
_journal_year 2002
_chemical_formula_moiety 'C36 H28 Cl2 Hg P2 Pt , 2(C H2 Cl2)'
_chemical_formula_sum 'C38 H32 Cl6 Hg P2 Pt'
_chemical_formula_weight 1159.02
_space_group_IT_number 61
_symmetry_cell_setting orthorhombic
_symmetry_Int_Tables_number 61
_symmetry_space_group_name_Hall '-P 2ac 2ab'
_symmetry_space_group_name_H-M 'P b c a'
_audit_creation_date 1999-02-19
_audit_creation_method 'by teXsan v1.8'
_audit_update_record
;
1998-07-28 - Report on C38 H32 Cl6 Hg2 P2 Pt
             by Anthony C. Willis
             for Martin A. Bennett and Maria Contel
2001-07-27 - Anthony C. Willis  produces cif
2001-07-27 - passes checkcif with some warnings

;
_cell_angle_alpha 90
_cell_angle_beta 90
_cell_angle_gamma 90
_cell_formula_units_Z 4
_cell_length_a 19.805(3)
_cell_length_b 8.532(4)
_cell_length_c 23.076(2)
_cell_measurement_reflns_used 25
_cell_measurement_temperature 296.2
_cell_measurement_theta_max 19.8
_cell_measurement_theta_min 14.5
_cell_volume 3899(2)
_computing_cell_refinement 'MSC/AFC Diffractometer Control'
_computing_data_collection 'MSC/AFC Diffractometer Control'
_computing_data_reduction 'teXsan (MSC, 1992-1997)'
_computing_publication_material 'teXsan (MSC, 1992-1997)'
_computing_structure_refinement 'teXsan (MSC, 1992-1997)'
_computing_structure_solution
;
SAPI91 (Fan, 1991)
;
_diffrn_ambient_temperature 296.2
_diffrn_measurement_device_type 'Rigaku AFC6S'
_diffrn_measurement_method \w-2\q
_diffrn_orient_matrix_UB_11 -0.04395
_diffrn_orient_matrix_UB_12 -0.00792
_diffrn_orient_matrix_UB_13 -0.02114
_diffrn_orient_matrix_UB_21 -0.02475
_diffrn_orient_matrix_UB_22 0.02504
_diffrn_orient_matrix_UB_23 0.03662
_diffrn_orient_matrix_UB_31 0.00238
_diffrn_orient_matrix_UB_32 0.11422
_diffrn_orient_matrix_UB_33 -0.00949
_diffrn_radiation_detector 'scintillation counter'
_diffrn_radiation_monochromator graphite
_diffrn_radiation_source 'X-ray tube'
_diffrn_radiation_type 'Mo K\a'
_diffrn_radiation_wavelength 0.7107
_diffrn_reflns_av_R_equivalents 0.00000
_diffrn_reflns_av_sigmaI/netI 0.100
_diffrn_reflns_limit_h_max 25
_diffrn_reflns_limit_h_min 0
_diffrn_reflns_limit_k_max 11
_diffrn_reflns_limit_k_min 0
_diffrn_reflns_limit_l_max 30
_diffrn_reflns_limit_l_min 0
_diffrn_reflns_number 5062
_diffrn_reflns_reduction_process 'Lp corrections applied'
_diffrn_reflns_theta_max 27.57
_diffrn_reflns_theta_min 2.06
_diffrn_standards_decay_% -6.45
_diffrn_standards_interval_count 150
_diffrn_standards_number 3
_exptl_absorpt_coefficient_mu 8.032
_exptl_absorpt_correction_T_max 0.495
_exptl_absorpt_correction_T_min 0.375
_exptl_absorpt_correction_type integration
_exptl_absorpt_process_details
;
integration (Coppens, Leiserowitz & Rabinovich, 1965)
;
_exptl_crystal_colour 'pale yellow'
_exptl_crystal_density_diffrn 1.974
_exptl_crystal_density_meas ?
_exptl_crystal_description needle
_exptl_crystal_F_000 2200.00
_exptl_crystal_size_max 0.44
_exptl_crystal_size_mid 0.15
_exptl_crystal_size_min 0.10
_refine_diff_density_max 0.65
_refine_diff_density_min -0.62
_refine_ls_extinction_method none
_refine_ls_goodness_of_fit_all 1.220
_refine_ls_goodness_of_fit_ref 1.336
_refine_ls_hydrogen_treatment noref
_refine_ls_matrix_type full
_refine_ls_number_constraints 0
_refine_ls_number_parameters 234
_refine_ls_number_reflns 2167
_refine_ls_number_restraints 0
_refine_ls_R_factor_all 0.1335
_refine_ls_R_factor_gt 0.0342
_refine_ls_shift/su_max 0.0169
_refine_ls_shift/su_mean 0.0004
_refine_ls_structure_factor_coef F
_refine_ls_weighting_details 'w = 1/[\s^2^(Fo) + 0.00010|Fo|^2^]'
_refine_ls_weighting_scheme sigma
_refine_ls_wR_factor_all 0.0441
_refine_ls_wR_factor_ref 0.0325
_reflns_number_gt 2167
_reflns_number_total 4498
_reflns_threshold_expression I>2.00\s(I)
_cod_data_source_file ic010890z_3.cif
_cod_data_source_block con21
_cod_depositor_comments
;
The following automatic conversions were performed:

'_exptl_crystal_density_meas' value 'not measured' was changed to '?'
- the value is perceived as not measured.

Automatic conversion script
Id: cif_fix_values 3008 2015-01-20 13:52:24Z robertas 
;
_cod_original_sg_symbol_H-M 'P b c a '
_cod_original_formula_sum 'C38 H32 Cl6 Hg P2 Pt '
_cod_database_code 4317576

loop_
_symmetry_equiv_pos_as_xyz
'   +x,   +y,   +z'
'1/2+x,1/2-y,   -z'
'   -x,1/2+y,1/2-z'
'1/2-x,   -y,1/2+z'
'   -x,   -y,   -z'
'1/2-x,1/2+y,   +z'
'   +x,1/2-y,1/2+z'
'1/2+x,   +y,1/2-z'

loop_
_atom_site_label
_atom_site_fract_x
_atom_site_fract_y
_atom_site_fract_z
_atom_site_U_iso_or_equiv
_atom_site_occupancy
_atom_site_refinement_flags
_atom_site_adp_type
_atom_site_calc_flag
_atom_site_calc_attached_atom
Hg(1) 0.51322(2) 0.25570(8) 0.44874(2) 0.0422(1) 0.500 . Uani d ?
Pt(1) 0.49793(5) -0.03789(6) 0.50465(4) 0.0311(2) 0.500 . Uani d ?
Cl(1) 0.5988(5) 0.0202(7) 0.5497(5) 0.050(2) 0.500 . Uani d ?
Cl(2) 0.3977(5) -0.0893(7) 0.4580(5) 0.047(2) 0.500 . Uani d ?
Cl(3) 0.8613(2) 0.3175(5) 0.7112(2) 0.158(2) 1.000 . Uani d ?
Cl(4) 0.7331(2) 0.2546(5) 0.6582(1) 0.160(2) 1.000 . Uani d ?
P(1) 0.4353(3) 0.1029(6) 0.5711(2) 0.032(1) 0.500 . Uiso d ?
P(2) 0.5630(3) -0.1449(6) 0.4321(2) 0.034(2) 0.500 . Uiso d ?
C(1) 0.3833(4) 0.269(1) 0.5344(3) 0.049(2) 1.000 . Uani d ?
C(2) 0.4150(5) 0.364(1) 0.4921(4) 0.084(4) 1.000 . Uani d ?
C(3) 0.3791(7) 0.480(1) 0.4673(4) 0.092(4) 1.000 . Uani d ?
C(4) 0.3125(7) 0.505(1) 0.4811(4) 0.089(4) 1.000 . Uani d ?
C(5) 0.2806(5) 0.410(1) 0.5192(4) 0.078(4) 1.000 . Uani d ?
C(6) 0.3165(4) 0.2924(9) 0.5464(3) 0.054(3) 1.000 . Uani d ?
C(7) 0.3855(4) -0.0112(9) 0.6117(3) 0.044(2) 1.000 . Uani d ?
C(8) 0.3882(6) -0.171(1) 0.6009(4) 0.090(4) 1.000 . Uani d ?
C(9) 0.3505(7) -0.270(1) 0.6354(5) 0.110(5) 1.000 . Uani d ?
C(10) 0.3105(5) -0.215(1) 0.6783(5) 0.079(4) 1.000 . Uani d ?
C(11) 0.3078(4) -0.058(1) 0.6890(4) 0.065(3) 1.000 . Uani d ?
C(12) 0.3455(4) 0.0448(9) 0.6564(3) 0.054(3) 1.000 . Uani d ?
C(13) 0.4799(3) 0.232(1) 0.6252(3) 0.052(2) 1.000 . Uani d ?
C(14) 0.5192(4) 0.152(1) 0.6660(3) 0.069(3) 1.000 . Uani d ?
C(15) 0.5537(5) 0.235(2) 0.7085(4) 0.099(4) 1.000 . Uani d ?
C(16) 0.5484(6) 0.388(2) 0.7122(5) 0.104(5) 1.000 . Uani d ?
C(17) 0.5102(6) 0.472(1) 0.6744(5) 0.105(5) 1.000 . Uani d ?
C(18) 0.4756(4) 0.393(1) 0.6294(4) 0.073(3) 1.000 . Uani d ?
C(19) 0.8178(8) 0.288(2) 0.6478(5) 0.180(7) 1.000 . Uani d ?
H(2) 0.4606 0.3457 0.4814 0.101 0.500 . Uiso d ?
H(3) 0.4003 0.5461 0.4396 0.111 1.000 . Uiso c ?
H(4) 0.2887 0.5901 0.4639 0.107 1.000 . Uiso c ?
H(5) 0.2339 0.4235 0.5271 0.094 1.000 . Uiso c ?
H(6) 0.2945 0.2268 0.5738 0.064 1.000 . Uiso c ?
H(8) 0.4154 -0.2118 0.5704 0.108 0.500 . Uiso d ?
H(9) 0.3528 -0.3793 0.6289 0.131 1.000 . Uiso c ?
H(10) 0.2844 -0.2858 0.7008 0.095 1.000 . Uiso c ?
H(11) 0.2797 -0.0198 0.7191 0.078 1.000 . Uiso c ?
H(12) 0.3440 0.1539 0.6645 0.065 1.000 . Uiso c ?
H(14) 0.5222 0.0412 0.6646 0.083 1.000 . Uiso c ?
H(15) 0.5815 0.1797 0.7352 0.119 1.000 . Uiso c ?
H(16) 0.5719 0.4420 0.7421 0.124 1.000 . Uiso c ?
H(17) 0.5068 0.5824 0.6781 0.126 1.000 . Uiso c ?
H(18) 0.4495 0.4510 0.6022 0.088 1.000 . Uiso c ?
H(19) 0.8228 0.3788 0.6242 0.216 1.000 . Uiso c ?
H(20) 0.8367 0.2003 0.6284 0.216 1.000 . Uiso c ?

loop_
_atom_site_aniso_label
_atom_site_aniso_U_11
_atom_site_aniso_U_22
_atom_site_aniso_U_33
_atom_site_aniso_U_12
_atom_site_aniso_U_13
_atom_site_aniso_U_23
Hg(1) 0.0419(3) 0.0353(3) 0.0494(3) 0.0026(3) 0.0060(3) 0.0081(3)
Pt(1) 0.0300(2) 0.0305(4) 0.0327(3) -0.0001(5) -0.0002(3) 0.0009(4)
Cl(1) 0.037(3) 0.068(5) 0.046(4) 0.004(4) -0.009(2) -0.008(4)
Cl(2) 0.032(2) 0.060(4) 0.048(4) -0.009(4) -0.006(2) -0.008(4)
Cl(3) 0.159(4) 0.154(4) 0.162(4) -0.016(3) -0.011(3) 0.029(3)
Cl(4) 0.147(3) 0.218(4) 0.115(2) -0.026(4) 0.012(2) 0.021(3)
C(1) 0.056(5) 0.052(5) 0.040(4) -0.010(5) -0.006(3) 0.003(4)
C(2) 0.088(7) 0.103(8) 0.060(6) -0.040(6) -0.014(5) 0.035(6)
C(3) 0.14(1) 0.073(9) 0.068(7) -0.033(8) -0.017(7) 0.030(6)
C(4) 0.16(1) 0.057(7) 0.050(6) 0.040(8) -0.010(6) 0.008(6)
C(5) 0.090(7) 0.082(8) 0.062(6) 0.036(6) 0.006(5) 0.001(6)
C(6) 0.059(5) 0.053(6) 0.049(5) 0.009(4) 0.007(4) 0.001(4)
C(7) 0.060(5) 0.036(5) 0.037(4) 0.001(4) -0.013(4) 0.002(4)
C(8) 0.17(1) 0.060(7) 0.042(5) 0.022(7) -0.011(6) 0.004(5)
C(9) 0.22(2) 0.050(7) 0.055(7) 0.000(9) -0.040(8) 0.008(6)
C(10) 0.087(7) 0.065(8) 0.087(8) -0.031(6) -0.039(6) 0.037(6)
C(11) 0.042(5) 0.072(7) 0.081(6) -0.001(5) 0.007(4) 0.029(6)
C(12) 0.058(5) 0.041(5) 0.064(5) 0.006(4) 0.008(4) 0.008(5)
C(13) 0.036(4) 0.078(7) 0.041(4) -0.008(5) 0.006(3) -0.016(5)
C(14) 0.058(6) 0.105(8) 0.043(5) 0.003(5) -0.006(4) -0.010(5)
C(15) 0.069(7) 0.17(1) 0.056(6) 0.000(9) -0.023(5) -0.025(8)
C(16) 0.068(8) 0.16(1) 0.084(8) 0.005(9) -0.017(6) -0.06(1)
C(17) 0.079(8) 0.11(1) 0.13(1) -0.007(7) -0.013(7) -0.060(8)
C(18) 0.060(6) 0.090(8) 0.069(6) -0.012(6) 0.001(5) -0.016(6)
C(19) 0.17(1) 0.28(2) 0.082(8) -0.06(1) 0.045(9) -0.03(1)

loop_
_atom_type_symbol
_atom_type_oxidation_number
_atom_type_number_in_cell
_atom_type_scat_dispersion_real
_atom_type_scat_dispersion_imag
_atom_type_scat_source
C 0 152 0.002 0.002
;International Tables for Crystallography
(1992, Vol. C, Tables 4.2.6.8 and 6.1.1.1)
;
H 0 128 0.000 0.000
;International Tables for Crystallography
(1992, Vol. C, Table 6.1.1.2)
;
Cl 0 24 0.132 0.159
;International Tables for Crystallography
(1992, Vol. C, Tables 4.2.6.8 and 6.1.1.1)
;
Hg 0 4 -3.084 9.223
;International Tables for Crystallography
(1992, Vol. C, Tables 4.2.6.8 and 6.1.1.1)
;
P 0 8 0.090 0.095
;International Tables for Crystallography
(1992, Vol. C, Tables 4.2.6.8 and 6.1.1.1)
;
Pt 0 4 -2.352 8.388
;International Tables for Crystallography
(1992, Vol. C, Tables 4.2.6.8 and 6.1.1.1)
;

loop_
_geom_angle_atom_site_label_1
_geom_angle_atom_site_label_2
_geom_angle_atom_site_label_3
_geom_angle
_geom_angle_site_symmetry_1
_geom_angle_site_symmetry_2
_geom_angle_site_symmetry_3
_geom_angle_publ_flag
Pt(1) Hg(1) Pt(1) 2.81(4) . . 5_656 yes
Pt(1) Hg(1) C(2) 93.7(2) . . . yes
Pt(1) Hg(1) C(8) 92.2(2) . . 5_656 yes
Pt(1) Hg(1) H(2) 98.6 . . . no
Pt(1) Hg(1) H(8) 90.8 . . 5_656 no
Pt(1) Hg(1) C(2) 92.3(2) 5_656 . . yes
Pt(1) Hg(1) C(8) 93.6(2) 5_656 . 5_656 yes
Pt(1) Hg(1) H(2) 96.9 5_656 . . no
Pt(1) Hg(1) H(8) 91.6 5_656 . 5_656 no
C(2) Hg(1) C(8) 174.0(3) . . 5_656 yes
C(2) Hg(1) H(2) 11.1 . . . no
C(2) Hg(1) H(8) 167.3 . . 5_656 no
C(8) Hg(1) H(2) 165.9 5_656 . . no
C(8) Hg(1) H(8) 13.0 5_656 . 5_656 no
H(2) Hg(1) H(8) 156.2 . . 5_656 no
Hg(1) Pt(1) Hg(1) 177.19(4) . . 5_656 yes
Hg(1) Pt(1) Pt(1) 8.9(1) . . 5_656 yes
Hg(1) Pt(1) Cl(1) 85.6(2) . . . yes
Hg(1) Pt(1) Cl(1) 77.4(1) . . 5_656 yes
Hg(1) Pt(1) Cl(2) 92.7(2) . . . yes
Hg(1) Pt(1) Cl(2) 71.5(2) . . 5_656 yes
Hg(1) Pt(1) P(1) 84.3(1) . . . yes
Hg(1) Pt(1) P(1) 78.6(1) . . 5_656 yes
Hg(1) Pt(1) P(2) 87.7(1) . . . yes
Hg(1) Pt(1) P(2) 76.2(1) . . 5_656 yes
Hg(1) Pt(1) Pt(1) 168.3(2) 5_656 . 5_656 yes
Hg(1) Pt(1) Cl(1) 92.8(2) 5_656 . . yes
Hg(1) Pt(1) Cl(1) 104.1(2) 5_656 . 5_656 yes
Hg(1) Pt(1) Cl(2) 88.9(2) 5_656 . . yes
Hg(1) Pt(1) Cl(2) 106.7(2) 5_656 . 5_656 yes
Hg(1) Pt(1) P(1) 93.5(1) 5_656 . . yes
Hg(1) Pt(1) P(1) 103.5(1) 5_656 . 5_656 yes
Hg(1) Pt(1) P(2) 94.5(1) 5_656 . . yes
Hg(1) Pt(1) P(2) 101.6(1) 5_656 . 5_656 yes
Pt(1) Pt(1) Cl(1) 80.5(2) 5_656 . . yes
Pt(1) Pt(1) Cl(1) 82.4(2) 5_656 . 5_656 yes
Pt(1) Pt(1) Cl(2) 97.9(2) 5_656 . . yes
Pt(1) Pt(1) Cl(2) 66.3(2) 5_656 . 5_656 yes
Pt(1) Pt(1) P(1) 77.4(2) 5_656 . . yes
Pt(1) Pt(1) P(1) 85.4(2) 5_656 . 5_656 yes
Pt(1) Pt(1) P(2) 94.6(2) 5_656 . . yes
Pt(1) Pt(1) P(2) 69.2(2) 5_656 . 5_656 yes
Cl(1) Pt(1) Cl(1) 162.85(8) . . 5_656 yes
Cl(1) Pt(1) Cl(2) 178.3(3) . . . yes
Cl(1) Pt(1) Cl(2) 14.2(2) . . 5_656 yes
Cl(1) Pt(1) P(1) 93.1(3) . . . yes
Cl(1) Pt(1) P(1) 83.9(3) . . 5_656 yes
Cl(1) Pt(1) P(2) 85.9(3) . . . yes
Cl(1) Pt(1) P(2) 91.2(3) . . 5_656 yes
Cl(1) Pt(1) Cl(2) 15.5(2) 5_656 . . yes
Cl(1) Pt(1) Cl(2) 148.7(2) 5_656 . 5_656 yes
Cl(1) Pt(1) P(1) 83.1(3) 5_656 . . yes
Cl(1) Pt(1) P(1) 94.7(3) 5_656 . 5_656 yes
Cl(1) Pt(1) P(2) 95.5(3) 5_656 . . yes
Cl(1) Pt(1) P(2) 82.7(3) 5_656 . 5_656 yes
Cl(2) Pt(1) Cl(2) 164.15(6) . . 5_656 yes
Cl(2) Pt(1) P(1) 86.9(3) . . . yes
Cl(2) Pt(1) P(1) 95.5(3) . . 5_656 yes
Cl(2) Pt(1) P(2) 93.9(3) . . . yes
Cl(2) Pt(1) P(2) 88.6(3) . . 5_656 yes
Cl(2) Pt(1) P(1) 89.4(3) 5_656 . . yes
Cl(2) Pt(1) P(1) 83.6(3) 5_656 . 5_656 yes
Cl(2) Pt(1) P(2) 87.7(3) 5_656 . . yes
Cl(2) Pt(1) P(2) 85.7(3) 5_656 . 5_656 yes
P(1) Pt(1) P(1) 162.78(4) . . 5_656 yes
P(1) Pt(1) P(2) 172.0(2) . . . yes
P(1) Pt(1) P(2) 8.2(2) . . 5_656 yes
P(1) Pt(1) P(2) 9.2(2) 5_656 . . yes
P(1) Pt(1) P(2) 154.6(2) 5_656 . 5_656 yes
P(2) Pt(1) P(2) 163.81(4) . . 5_656 yes
Pt(1) Cl(1) Pt(1) 17.15(8) . . 5_656 yes
Pt(1) Cl(1) Cl(2) 100(2) . . 5_656 yes
Pt(1) Cl(1) Cl(2) 83(2) 5_656 . 5_656 yes
Pt(1) Cl(2) Pt(1) 15.85(6) . . 5_656 yes
Pt(1) Cl(2) Cl(1) 82(2) . . 5_656 yes
Pt(1) Cl(2) Cl(1) 66(2) 5_656 . 5_656 yes
Pt(1) P(1) Pt(1) 17.22(4) . . 5_656 yes
Pt(1) P(1) P(2) 109(2) . . 5_656 yes
Pt(1) P(1) C(1) 111.9(3) . . . yes
Pt(1) P(1) C(7) 112.7(4) . . . yes
Pt(1) P(1) C(13) 119.5(3) . . . yes
Pt(1) P(1) P(2) 92(2) 5_656 . 5_656 yes
Pt(1) P(1) C(1) 98.7(3) 5_656 . . yes
Pt(1) P(1) C(7) 129.4(4) 5_656 . . yes
Pt(1) P(1) C(13) 112.4(3) 5_656 . . yes
P(2) P(1) C(1) 41(2) 5_656 . . yes
P(2) P(1) C(7) 137(2) 5_656 . . yes
P(2) P(1) C(13) 61(2) 5_656 . . yes
C(1) P(1) C(7) 111.0(4) . . . yes
C(1) P(1) C(13) 96.3(4) . . . yes
C(7) P(1) C(13) 104.3(4) . . . yes
Pt(1) P(2) Pt(1) 16.19(4) . . 5_656 yes
Pt(1) P(2) P(1) 79(2) . . 5_656 yes
Pt(1) P(2) C(1) 105.6(4) . . 5_656 yes
Pt(1) P(2) C(7) 113.4(3) . . 5_656 yes
Pt(1) P(2) C(13) 116.7(3) . . 5_656 yes
Pt(1) P(2) P(1) 63(2) 5_656 . 5_656 yes
Pt(1) P(2) C(1) 115.9(4) 5_656 . 5_656 yes
Pt(1) P(2) C(7) 97.5(3) 5_656 . 5_656 yes
Pt(1) P(2) C(13) 119.0(4) 5_656 . 5_656 yes
P(1) P(2) C(1) 130(2) 5_656 . 5_656 yes
P(1) P(2) C(7) 35(1) 5_656 . 5_656 yes
P(1) P(2) C(13) 108(2) 5_656 . 5_656 yes
C(1) P(2) C(7) 109.6(4) 5_656 . 5_656 yes
C(1) P(2) C(13) 112.7(5) 5_656 . 5_656 yes
C(7) P(2) C(13) 98.8(4) 5_656 . 5_656 yes
P(1) C(1) P(2) 8.3(3) . . 5_656 yes
P(1) C(1) C(2) 118.8(7) . . . yes
P(1) C(1) C(6) 121.8(6) . . . yes
P(2) C(1) C(2) 113.3(7) 5_656 . . yes
P(2) C(1) C(6) 127.3(7) 5_656 . . yes
C(2) C(1) C(6) 119.3(8) . . . yes
Hg(1) C(2) C(1) 115.7(7) . . . yes
Hg(1) C(2) C(3) 122.6(8) . . . yes
Hg(1) C(2) H(2) 17.7 . . . no
C(1) C(2) C(3) 119(1) . . . yes
C(1) C(2) H(2) 120.7 . . . no
C(3) C(2) H(2) 120.7 . . . no
C(2) C(3) C(4) 121(1) . . . yes
C(2) C(3) H(3) 119.3 . . . no
C(4) C(3) H(3) 119.3 . . . no
C(3) C(4) C(5) 120.3(9) . . . yes
C(3) C(4) H(4) 119.9 . . . no
C(5) C(4) H(4) 119.9 . . . no
C(4) C(5) C(6) 119.5(9) . . . yes
C(4) C(5) H(5) 120.3 . . . no
C(6) C(5) H(5) 120.3 . . . no
C(1) C(6) C(5) 120.7(8) . . . yes
C(1) C(6) H(6) 119.7 . . . no
C(5) C(6) H(6) 119.7 . . . no
P(1) C(7) P(2) 7.3(3) . . 5_656 yes
P(1) C(7) C(8) 116.7(7) . . . yes
P(1) C(7) C(12) 123.6(6) . . . yes
P(2) C(7) C(8) 123.8(7) 5_656 . . yes
P(2) C(7) C(12) 116.6(6) 5_656 . . yes
C(8) C(7) C(12) 119.6(8) . . . yes
Hg(1) C(8) C(7) 114.6(7) 5_656 . . yes
Hg(1) C(8) C(9) 122.7(9) 5_656 . . yes
Hg(1) C(8) H(8) 21.2 5_656 . . no
C(7) C(8) C(9) 118(1) . . . yes
C(7) C(8) H(8) 120.8 . . . no
C(9) C(8) H(8) 120.9 . . . no
C(8) C(9) C(10) 122(1) . . . yes
C(8) C(9) H(9) 118.9 . . . no
C(10) C(9) H(9) 118.9 . . . no
C(9) C(10) C(11) 120(1) . . . yes
C(9) C(10) H(10) 120.2 . . . no
C(11) C(10) H(10) 120.2 . . . no
C(10) C(11) C(12) 120.5(9) . . . yes
C(10) C(11) H(11) 119.8 . . . no
C(12) C(11) H(11) 119.8 . . . no
C(7) C(12) C(11) 119.7(8) . . . yes
C(7) C(12) H(12) 120.1 . . . no
C(11) C(12) H(12) 120.1 . . . no
P(1) C(13) P(2) 10.7(3) . . 5_656 yes
P(1) C(13) C(14) 114.9(7) . . . yes
P(1) C(13) C(18) 126.9(7) . . . yes
P(2) C(13) C(14) 125.1(8) 5_656 . . yes
P(2) C(13) C(18) 116.7(7) 5_656 . . yes
C(14) C(13) C(18) 118.2(8) . . . yes
C(13) C(14) C(15) 120(1) . . . yes
C(13) C(14) H(14) 119.9 . . . no
C(15) C(14) H(14) 119.9 . . . no
C(14) C(15) C(16) 121(1) . . . yes
C(14) C(15) H(15) 119.6 . . . no
C(16) C(15) H(15) 119.6 . . . no
C(15) C(16) C(17) 122(1) . . . yes
C(15) C(16) H(16) 119.2 . . . no
C(17) C(16) H(16) 119.2 . . . no
C(16) C(17) C(18) 120(1) . . . yes
C(16) C(17) H(17) 120.2 . . . no
C(18) C(17) H(17) 120.2 . . . no
C(13) C(18) C(17) 120(1) . . . yes
C(13) C(18) H(18) 120.2 . . . no
C(17) C(18) H(18) 120.2 . . . no
Cl(3) C(19) Cl(4) 113.3(7) . . . yes
Cl(3) C(19) H(19) 108.5 . . . no
Cl(3) C(19) H(20) 108.5 . . . no
Cl(4) C(19) H(19) 108.5 . . . no
Cl(4) C(19) H(20) 108.5 . . . no
H(19) C(19) H(20) 109.5 . . . no

loop_
_geom_bond_atom_site_label_1
_geom_bond_atom_site_label_2
_geom_bond_distance
_geom_bond_site_symmetry_1
_geom_bond_site_symmetry_2
_geom_bond_publ_flag
Hg(1) Pt(1) 2.8339(7) . . yes
Hg(1) Pt(1) 2.1586(8) . 5_656 no
Hg(1) C(2) 2.37(1) . . yes
Hg(1) C(8) 2.37(1) . 5_656 yes
Hg(1) H(2) 1.50 . . no
Hg(1) H(8) 1.53 . 5_656 no
Pt(1) Pt(1) 0.6862(9) . 5_656 no
Pt(1) Cl(1) 2.31(1) . . yes
Pt(1) Cl(1) 2.30(1) . 5_656 no
Pt(1) Cl(2) 2.30(1) . . yes
Pt(1) Cl(2) 2.489(9) . 5_656 no
Pt(1) P(1) 2.310(5) . . yes
Pt(1) P(1) 2.262(5) . 5_656 no
Pt(1) P(2) 2.301(5) . . yes
Pt(1) P(2) 2.453(5) . 5_656 no
Cl(1) Cl(2) 0.620(8) . 5_656 no
Cl(3) C(19) 1.72(1) . . yes
Cl(4) C(19) 1.72(1) . . yes
P(1) P(2) 0.368(8) . 5_656 no
P(1) C(1) 1.949(9) . . yes
P(1) C(7) 1.671(9) . . yes
P(1) C(13) 1.885(9) . . yes
P(2) C(1) 1.691(9) . 5_656 yes
P(2) C(7) 1.959(9) . 5_656 yes
P(2) C(13) 1.739(9) . 5_656 yes
C(1) C(2) 1.41(1) . . yes
C(1) C(6) 1.37(1) . . yes
C(2) C(3) 1.35(1) . . yes
C(2) H(2) 0.95 . . no
C(3) C(4) 1.37(1) . . yes
C(3) H(3) 0.95 . . no
C(4) C(5) 1.35(1) . . yes
C(4) H(4) 0.95 . . no
C(5) C(6) 1.38(1) . . yes
C(5) H(5) 0.95 . . no
C(6) H(6) 0.95 . . no
C(7) C(8) 1.39(1) . . yes
C(7) C(12) 1.386(9) . . yes
C(8) C(9) 1.38(1) . . yes
C(8) H(8) 0.95 . . no
C(9) C(10) 1.35(1) . . yes
C(9) H(9) 0.95 . . no
C(10) C(11) 1.36(1) . . yes
C(10) H(10) 0.95 . . no
C(11) C(12) 1.38(1) . . yes
C(11) H(11) 0.95 . . no
C(12) H(12) 0.95 . . no
C(13) C(14) 1.40(1) . . yes
C(13) C(18) 1.38(1) . . yes
C(14) C(15) 1.39(1) . . yes
C(14) H(14) 0.95 . . no
C(15) C(16) 1.32(1) . . yes
C(15) H(15) 0.95 . . no
C(16) C(17) 1.36(1) . . yes
C(16) H(16) 0.95 . . no
C(17) C(18) 1.41(1) . . yes
C(17) H(17) 0.95 . . no
C(18) H(18) 0.95 . . no
C(19) H(19) 0.95 . . no
C(19) H(20) 0.95 . . no

loop_
_geom_contact_atom_site_label_1
_geom_contact_atom_site_label_2
_geom_contact_distance
_geom_contact_site_symmetry_1
_geom_contact_site_symmetry_2
_geom_contact_publ_flag
Hg(1) C(18) 3.50(1) . 5_666 no
Cl(1) C(19) 3.43(2) . 6_645 no

loop_
_geom_torsion_atom_site_label_1
_geom_torsion_atom_site_label_2
_geom_torsion_atom_site_label_3
_geom_torsion_atom_site_label_4
_geom_torsion_site_symmetry_1
_geom_torsion_site_symmetry_2
_geom_torsion_site_symmetry_3
_geom_torsion_site_symmetry_4
_geom_torsion
_geom_torsion_publ_flag
Hg(1) Pt(1) Hg(1) Pt(1) . . 5_656 5_656 0.0000 no
Hg(1) Pt(1) Hg(1) C(2) . . 5_656 5_656 -119(1) no
Hg(1) Pt(1) Hg(1) C(8) . . 5_656 . 61(1) no
Hg(1) Pt(1) Pt(1) Hg(1) . . 5_656 5_656 180.0000 no
Hg(1) Pt(1) Pt(1) Cl(1) . . 5_656 . -124(1) no
Hg(1) Pt(1) Pt(1) Cl(1) . . 5_656 5_656 56(1) no
Hg(1) Pt(1) Pt(1) Cl(2) . . 5_656 . 55(1) no
Hg(1) Pt(1) Pt(1) Cl(2) . . 5_656 5_656 -125(1) no
Hg(1) Pt(1) Pt(1) P(1) . . 5_656 . 140(1) no
Hg(1) Pt(1) Pt(1) P(1) . . 5_656 5_656 -40(1) no
Hg(1) Pt(1) Pt(1) P(2) . . 5_656 . -39(1) no
Hg(1) Pt(1) Pt(1) P(2) . . 5_656 5_656 141(1) no
Hg(1) Pt(1) Cl(1) Pt(1) . . . 5_656 7.3(1) no
Hg(1) Pt(1) Cl(1) Cl(2) . . . 5_656 9(2) no
Hg(1) Pt(1) Cl(1) Pt(1) . . 5_656 5_656 -7.5(1) no
Hg(1) Pt(1) Cl(1) Cl(2) . . 5_656 . 171(2) no
Hg(1) Pt(1) Cl(2) Pt(1) . . . 5_656 -7.3(1) no
Hg(1) Pt(1) Cl(2) Cl(1) . . . 5_656 -9(2) no
Hg(1) Pt(1) Cl(2) Pt(1) . . 5_656 5_656 7.7(1) no
Hg(1) Pt(1) Cl(2) Cl(1) . . 5_656 . -171(2) no
Hg(1) Pt(1) P(1) Pt(1) . . . 5_656 -5.7(1) no
Hg(1) Pt(1) P(1) P(2) . . . 5_656 -8(2) no
Hg(1) Pt(1) P(1) C(1) . . . . 35.7(3) no
Hg(1) Pt(1) P(1) C(7) . . . . 161.6(4) no
Hg(1) Pt(1) P(1) C(13) . . . . -75.5(4) no
Hg(1) Pt(1) P(1) Pt(1) . . 5_656 5_656 5.8(1) no
Hg(1) Pt(1) P(1) P(2) . . 5_656 . -172(2) no
Hg(1) Pt(1) P(1) C(1) . . 5_656 5_656 147.4(3) no
Hg(1) Pt(1) P(1) C(7) . . 5_656 5_656 21.0(4) no
Hg(1) Pt(1) P(1) C(13) . . 5_656 5_656 -112.1(4) no
Hg(1) Pt(1) P(2) Pt(1) . . . 5_656 5.6(1) no
Hg(1) Pt(1) P(2) P(1) . . . 5_656 8(2) no
Hg(1) Pt(1) P(2) C(1) . . . 5_656 137.3(4) no
Hg(1) Pt(1) P(2) C(7) . . . 5_656 17.2(3) no
Hg(1) Pt(1) P(2) C(13) . . . 5_656 -96.6(4) no
Hg(1) Pt(1) P(2) Pt(1) . . 5_656 5_656 -5.8(2) no
Hg(1) Pt(1) P(2) P(1) . . 5_656 . 171(2) no
Hg(1) Pt(1) P(2) C(1) . . 5_656 . 47.3(4) no
Hg(1) Pt(1) P(2) C(7) . . 5_656 . 163.5(3) no
Hg(1) Pt(1) P(2) C(13) . . 5_656 . -92.1(4) no
Hg(1) Pt(1) Hg(1) Pt(1) . 5_656 5_656 . 0.0000 no
Hg(1) Pt(1) Hg(1) C(2) . 5_656 5_656 5_656 62(1) no
Hg(1) Pt(1) Hg(1) C(8) . 5_656 5_656 . -119(1) no
Hg(1) Pt(1) Pt(1) Hg(1) . 5_656 . 5_656 -180.0000 no
Hg(1) Pt(1) Pt(1) Cl(1) . 5_656 . . 124(1) no
Hg(1) Pt(1) Pt(1) Cl(1) . 5_656 . 5_656 -56(1) no
Hg(1) Pt(1) Pt(1) Cl(2) . 5_656 . . -55(1) no
Hg(1) Pt(1) Pt(1) Cl(2) . 5_656 . 5_656 125(1) no
Hg(1) Pt(1) Pt(1) P(1) . 5_656 . . -140(1) no
Hg(1) Pt(1) Pt(1) P(1) . 5_656 . 5_656 40(1) no
Hg(1) Pt(1) Pt(1) P(2) . 5_656 . . 39(1) no
Hg(1) Pt(1) Pt(1) P(2) . 5_656 . 5_656 -141(1) no
Hg(1) Pt(1) Cl(1) Pt(1) . 5_656 . . -170.1(2) no
Hg(1) Pt(1) Cl(1) Cl(2) . 5_656 . 5_656 11(2) no
Hg(1) Pt(1) Cl(1) Pt(1) . 5_656 5_656 . 170.4(2) no
Hg(1) Pt(1) Cl(1) Cl(2) . 5_656 5_656 . 169(2) no
Hg(1) Pt(1) Cl(2) Pt(1) . 5_656 . . 170.0(2) no
Hg(1) Pt(1) Cl(2) Cl(1) . 5_656 . 5_656 -12(2) no
Hg(1) Pt(1) Cl(2) Pt(1) . 5_656 5_656 . -170.4(2) no
Hg(1) Pt(1) Cl(2) Cl(1) . 5_656 5_656 . -169(2) no
Hg(1) Pt(1) P(1) Pt(1) . 5_656 . . 172.3(2) no
Hg(1) Pt(1) P(1) P(2) . 5_656 . 5_656 -10(2) no
Hg(1) Pt(1) P(1) C(1) . 5_656 . . 30.7(3) no
Hg(1) Pt(1) P(1) C(7) . 5_656 . . 157.1(4) no
Hg(1) Pt(1) P(1) C(13) . 5_656 . . -69.8(4) no
Hg(1) Pt(1) P(1) Pt(1) . 5_656 5_656 . -172.5(2) no
Hg(1) Pt(1) P(1) P(2) . 5_656 5_656 . -170(2) no
Hg(1) Pt(1) P(1) C(1) . 5_656 5_656 5_656 146.0(3) no
Hg(1) Pt(1) P(1) C(7) . 5_656 5_656 5_656 20.1(4) no
Hg(1) Pt(1) P(1) C(13) . 5_656 5_656 5_656 -102.7(4) no
Hg(1) Pt(1) P(2) Pt(1) . 5_656 . . -172.5(2) no
Hg(1) Pt(1) P(2) P(1) . 5_656 . 5_656 10(2) no
Hg(1) Pt(1) P(2) C(1) . 5_656 . 5_656 134.4(4) no
Hg(1) Pt(1) P(2) C(7) . 5_656 . 5_656 18.3(3) no
Hg(1) Pt(1) P(2) C(13) . 5_656 . 5_656 -86.1(4) no
Hg(1) Pt(1) P(2) Pt(1) . 5_656 5_656 . 172.6(2) no
Hg(1) Pt(1) P(2) P(1) . 5_656 5_656 . 170(2) no
Hg(1) Pt(1) P(2) C(1) . 5_656 5_656 . 40.9(4) no
Hg(1) Pt(1) P(2) C(7) . 5_656 5_656 . 161.0(3) no
Hg(1) Pt(1) P(2) C(13) . 5_656 5_656 . -85.2(4) no
Hg(1) C(2) C(1) P(1) . . . . 20.0(8) no
Hg(1) C(2) C(1) P(2) . . . 5_656 26.9(8) no
Hg(1) C(2) C(1) C(6) . . . . -156.9(6) no
Hg(1) C(2) C(3) C(4) . . . . 157.6(9) no
Hg(1) C(8) C(7) P(1) . 5_656 5_656 5_656 -19.7(9) no
Hg(1) C(8) C(7) P(2) . 5_656 5_656 . -21.8(9) no
Hg(1) C(8) C(7) C(12) . 5_656 5_656 5_656 157.1(6) no
Hg(1) C(8) C(9) C(10) . 5_656 5_656 5_656 -156.4(9) no
Pt(1) Hg(1) Pt(1) Hg(1) . . 5_656 5_656 0.0000 no
Pt(1) Hg(1) Pt(1) Cl(1) . . 5_656 . 122(1) no
Pt(1) Hg(1) Pt(1) Cl(1) . . 5_656 5_656 -55(1) no
Pt(1) Hg(1) Pt(1) Cl(2) . . 5_656 . -52(1) no
Pt(1) Hg(1) Pt(1) Cl(2) . . 5_656 5_656 126(1) no
Pt(1) Hg(1) Pt(1) P(1) . . 5_656 . -139(1) no
Pt(1) Hg(1) Pt(1) P(1) . . 5_656 5_656 39(1) no
Pt(1) Hg(1) Pt(1) P(2) . . 5_656 . 37(1) no
Pt(1) Hg(1) Pt(1) P(2) . . 5_656 5_656 -141(1) no
Pt(1) Hg(1) C(2) C(1) . . . . 6.3(6) no
Pt(1) Hg(1) C(2) C(3) . . . . -153.6(8) no
Pt(1) Hg(1) C(8) C(7) . . 5_656 5_656 28.4(6) no
Pt(1) Hg(1) C(8) C(9) . . 5_656 5_656 -175.7(8) no
Pt(1) Hg(1) Pt(1) Hg(1) . 5_656 5_656 . 0.0000 no
Pt(1) Hg(1) Pt(1) Cl(1) . 5_656 5_656 . -123(1) no
Pt(1) Hg(1) Pt(1) Cl(1) . 5_656 5_656 5_656 55(1) no
Pt(1) Hg(1) Pt(1) Cl(2) . 5_656 5_656 . 52(1) no
Pt(1) Hg(1) Pt(1) Cl(2) . 5_656 5_656 5_656 -125(1) no
Pt(1) Hg(1) Pt(1) P(1) . 5_656 5_656 . 139(1) no
Pt(1) Hg(1) Pt(1) P(1) . 5_656 5_656 5_656 -39(1) no
Pt(1) Hg(1) Pt(1) P(2) . 5_656 5_656 . -38(1) no
Pt(1) Hg(1) Pt(1) P(2) . 5_656 5_656 5_656 141(1) no
Pt(1) Hg(1) C(2) C(1) . 5_656 5_656 5_656 -3.8(6) no
Pt(1) Hg(1) C(2) C(3) . 5_656 5_656 5_656 156.1(8) no
Pt(1) Hg(1) C(8) C(7) . 5_656 . . -30.8(6) no
Pt(1) Hg(1) C(8) C(9) . 5_656 . . 173.2(8) no
Pt(1) Pt(1) Hg(1) C(2) . 5_656 . . 119(1) no
Pt(1) Pt(1) Hg(1) C(8) . 5_656 . 5_656 -61(1) no
Pt(1) Pt(1) Hg(1) C(2) . 5_656 5_656 5_656 62(1) no
Pt(1) Pt(1) Hg(1) C(8) . 5_656 5_656 . -119(1) no
Pt(1) Pt(1) Cl(1) Cl(2) . 5_656 . 5_656 -178(2) no
Pt(1) Pt(1) Cl(1) Cl(2) . 5_656 5_656 . -2(2) no
Pt(1) Pt(1) Cl(2) Cl(1) . 5_656 . 5_656 178(2) no
Pt(1) Pt(1) Cl(2) Cl(1) . 5_656 5_656 . 2(2) no
Pt(1) Pt(1) P(1) P(2) . 5_656 . 5_656 177(2) no
Pt(1) Pt(1) P(1) C(1) . 5_656 . . -141.6(3) no
Pt(1) Pt(1) P(1) C(7) . 5_656 . . -15.2(5) no
Pt(1) Pt(1) P(1) C(13) . 5_656 . . 117.9(4) no
Pt(1) Pt(1) P(1) P(2) . 5_656 5_656 . 3(2) no
Pt(1) Pt(1) P(1) C(1) . 5_656 5_656 5_656 -41.4(4) no
Pt(1) Pt(1) P(1) C(7) . 5_656 5_656 5_656 -167.3(4) no
Pt(1) Pt(1) P(1) C(13) . 5_656 5_656 5_656 69.8(4) no
Pt(1) Pt(1) P(2) P(1) . 5_656 . 5_656 -177(2) no
Pt(1) Pt(1) P(2) C(1) . 5_656 . 5_656 -53.1(4) no
Pt(1) Pt(1) P(2) C(7) . 5_656 . 5_656 -169.2(3) no
Pt(1) Pt(1) P(2) C(13) . 5_656 . 5_656 86.3(5) no
Pt(1) Pt(1) P(2) P(1) . 5_656 5_656 . -3(2) no
Pt(1) Pt(1) P(2) C(1) . 5_656 5_656 . -131.7(4) no
Pt(1) Pt(1) P(2) C(7) . 5_656 5_656 . -11.6(4) no
Pt(1) Pt(1) P(2) C(13) . 5_656 5_656 . 102.2(5) no
Pt(1) Cl(1) Pt(1) Cl(1) . . 5_656 5_656 0.0000 no
Pt(1) Cl(1) Pt(1) Cl(2) . . 5_656 . -1(1) no
Pt(1) Cl(1) Pt(1) Cl(2) . . 5_656 5_656 178(2) no
Pt(1) Cl(1) Pt(1) P(1) . . 5_656 . 84.7(2) no
Pt(1) Cl(1) Pt(1) P(1) . . 5_656 5_656 -78.1(2) no
Pt(1) Cl(1) Pt(1) P(2) . . 5_656 . -69.9(2) no
Pt(1) Cl(1) Pt(1) P(2) . . 5_656 5_656 93.9(2) no
Pt(1) Cl(1) Pt(1) Cl(1) . 5_656 5_656 . 0.0000 no
Pt(1) Cl(1) Pt(1) Cl(2) . 5_656 5_656 . 2(2) no
Pt(1) Cl(1) Pt(1) Cl(2) . 5_656 5_656 5_656 -14.1(2) no
Pt(1) Cl(1) Pt(1) P(1) . 5_656 5_656 . -86.3(2) no
Pt(1) Cl(1) Pt(1) P(1) . 5_656 5_656 5_656 76.7(2) no
Pt(1) Cl(1) Pt(1) P(2) . 5_656 5_656 . 68.7(2) no
Pt(1) Cl(1) Pt(1) P(2) . 5_656 5_656 5_656 -95.3(2) no
Pt(1) Cl(2) Pt(1) Cl(1) . . 5_656 . 1(1) no
Pt(1) Cl(2) Pt(1) Cl(1) . . 5_656 5_656 -178(2) no
Pt(1) Cl(2) Pt(1) Cl(2) . . 5_656 5_656 0.0000 no
Pt(1) Cl(2) Pt(1) P(1) . . 5_656 . -87.8(2) no
Pt(1) Cl(2) Pt(1) P(1) . . 5_656 5_656 76.5(2) no
Pt(1) Cl(2) Pt(1) P(2) . . 5_656 . 69.2(2) no
Pt(1) Cl(2) Pt(1) P(2) . . 5_656 5_656 -96.0(2) no
Pt(1) Cl(2) Pt(1) Cl(1) . 5_656 5_656 . -2(2) no
Pt(1) Cl(2) Pt(1) Cl(1) . 5_656 5_656 5_656 14.0(2) no
Pt(1) Cl(2) Pt(1) Cl(2) . 5_656 5_656 . 0.0000 no
Pt(1) Cl(2) Pt(1) P(1) . 5_656 5_656 . 86.1(2) no
Pt(1) Cl(2) Pt(1) P(1) . 5_656 5_656 5_656 -76.8(2) no
Pt(1) Cl(2) Pt(1) P(2) . 5_656 5_656 . -68.8(2) no
Pt(1) Cl(2) Pt(1) P(2) . 5_656 5_656 5_656 95.2(2) no
Pt(1) P(1) Pt(1) Cl(1) . . 5_656 . -81.9(2) no
Pt(1) P(1) Pt(1) Cl(1) . . 5_656 5_656 80.9(2) no
Pt(1) P(1) Pt(1) Cl(2) . . 5_656 . 66.6(2) no
Pt(1) P(1) Pt(1) Cl(2) . . 5_656 5_656 -97.5(2) no
Pt(1) P(1) Pt(1) P(1) . . 5_656 5_656 0.0000 no
Pt(1) P(1) Pt(1) P(2) . . 5_656 . 0.9(6) no
Pt(1) P(1) Pt(1) P(2) . . 5_656 5_656 -177(2) no
Pt(1) P(1) P(2) C(1) . . 5_656 . 102(2) no
Pt(1) P(1) P(2) C(7) . . 5_656 . 166(3) no
Pt(1) P(1) P(2) C(13) . . 5_656 . -114.0(8) no
Pt(1) P(1) C(1) P(2) . . . 5_656 -94(2) no
Pt(1) P(1) C(1) C(2) . . . . -44.3(7) no
Pt(1) P(1) C(1) C(6) . . . . 132.5(6) no
Pt(1) P(1) C(7) P(2) . . . 5_656 -166(3) no
Pt(1) P(1) C(7) C(8) . . . . 0.3(8) no
Pt(1) P(1) C(7) C(12) . . . . 176.9(6) no
Pt(1) P(1) C(13) P(2) . . . 5_656 96(2) no
Pt(1) P(1) C(13) C(14) . . . . -66.7(7) no
Pt(1) P(1) C(13) C(18) . . . . 115.7(7) no
Pt(1) P(1) Pt(1) Cl(1) . 5_656 5_656 . 83.7(2) no
Pt(1) P(1) Pt(1) Cl(1) . 5_656 5_656 5_656 -79.5(2) no
Pt(1) P(1) Pt(1) Cl(2) . 5_656 5_656 . -65.8(2) no
Pt(1) P(1) Pt(1) Cl(2) . 5_656 5_656 5_656 98.8(2) no
Pt(1) P(1) Pt(1) P(1) . 5_656 5_656 . 0.0000 no
Pt(1) P(1) Pt(1) P(2) . 5_656 5_656 . -3(2) no
Pt(1) P(1) Pt(1) P(2) . 5_656 5_656 5_656 3(2) no
Pt(1) P(1) P(2) C(1) . 5_656 . 5_656 -101(2) no
Pt(1) P(1) P(2) C(7) . 5_656 . 5_656 -166(2) no
Pt(1) P(1) P(2) C(13) . 5_656 . 5_656 114.8(7) no
Pt(1) P(1) C(1) P(2) . 5_656 5_656 . 82(2) no
Pt(1) P(1) C(1) C(2) . 5_656 5_656 5_656 32.9(7) no
Pt(1) P(1) C(1) C(6) . 5_656 5_656 5_656 -144.0(6) no
Pt(1) P(1) C(7) P(2) . 5_656 5_656 . 161(3) no
Pt(1) P(1) C(7) C(8) . 5_656 5_656 5_656 -5.1(9) no
Pt(1) P(1) C(7) C(12) . 5_656 5_656 5_656 178.3(5) no
Pt(1) P(1) C(13) P(2) . 5_656 5_656 . -79(2) no
Pt(1) P(1) C(13) C(14) . 5_656 5_656 5_656 84.2(6) no
Pt(1) P(1) C(13) C(18) . 5_656 5_656 5_656 -98.2(7) no
Pt(1) P(2) Pt(1) Cl(1) . . 5_656 . 84.6(2) no
Pt(1) P(2) Pt(1) Cl(1) . . 5_656 5_656 -79.4(2) no
Pt(1) P(2) Pt(1) Cl(2) . . 5_656 . -66.2(2) no
Pt(1) P(2) Pt(1) Cl(2) . . 5_656 5_656 99.0(2) no
Pt(1) P(2) Pt(1) P(1) . . 5_656 . -1.0(6) no
Pt(1) P(2) Pt(1) P(1) . . 5_656 5_656 177(2) no
Pt(1) P(2) Pt(1) P(2) . . 5_656 5_656 0.0000 no
Pt(1) P(2) P(1) C(1) . . 5_656 5_656 101(2) no
Pt(1) P(2) P(1) C(7) . . 5_656 5_656 166(2) no
Pt(1) P(2) P(1) C(13) . . 5_656 5_656 -114.8(7) no
Pt(1) P(2) C(1) P(1) . . 5_656 5_656 -89(2) no
Pt(1) P(2) C(1) C(2) . . 5_656 5_656 44.5(7) no
Pt(1) P(2) C(1) C(6) . . 5_656 5_656 -139.7(7) no
Pt(1) P(2) C(7) P(1) . . 5_656 5_656 -15(2) no
Pt(1) P(2) C(7) C(8) . . 5_656 5_656 -0.7(8) no
Pt(1) P(2) C(7) C(12) . . 5_656 5_656 -179.6(5) no
Pt(1) P(2) C(13) P(1) . . 5_656 5_656 87(2) no
Pt(1) P(2) C(13) C(14) . . 5_656 5_656 68.0(8) no
Pt(1) P(2) C(13) C(18) . . 5_656 5_656 -110.4(6) no
Pt(1) P(2) Pt(1) Cl(1) . 5_656 5_656 . -82.7(2) no
Pt(1) P(2) Pt(1) Cl(1) . 5_656 5_656 5_656 80.1(2) no
Pt(1) P(2) Pt(1) Cl(2) . 5_656 5_656 . 66.0(2) no
Pt(1) P(2) Pt(1) Cl(2) . 5_656 5_656 5_656 -98.2(2) no
Pt(1) P(2) Pt(1) P(1) . 5_656 5_656 . 3(2) no
Pt(1) P(2) Pt(1) P(1) . 5_656 5_656 5_656 -3(2) no
Pt(1) P(2) Pt(1) P(2) . 5_656 5_656 . 0.0000 no
Pt(1) P(2) P(1) C(1) . 5_656 . . -102(2) no
Pt(1) P(2) P(1) C(7) . 5_656 . . -166(3) no
Pt(1) P(2) P(1) C(13) . 5_656 . . 114.0(8) no
Pt(1) P(2) C(1) P(1) . 5_656 . . 76(2) no
Pt(1) P(2) C(1) C(2) . 5_656 . . -57.9(7) no
Pt(1) P(2) C(1) C(6) . 5_656 . . 126.3(7) no
Pt(1) P(2) C(7) P(1) . 5_656 . . 12(2) no
Pt(1) P(2) C(7) C(8) . 5_656 . . -2.5(8) no
Pt(1) P(2) C(7) C(12) . 5_656 . . 176.3(5) no
Pt(1) P(2) C(13) P(1) . 5_656 . . -69(2) no
Pt(1) P(2) C(13) C(14) . 5_656 . . -49.8(8) no
Pt(1) P(2) C(13) C(18) . 5_656 . . 128.6(6) no
Cl(1) Pt(1) Hg(1) C(2) . . . . -116.3(3) no
Cl(1) Pt(1) Hg(1) C(8) . . . 5_656 64.7(4) no
Cl(1) Pt(1) Hg(1) C(2) . . 5_656 5_656 -63.9(3) no
Cl(1) Pt(1) Hg(1) C(8) . . 5_656 . 115.3(4) no
Cl(1) Pt(1) Pt(1) Cl(1) . . 5_656 5_656 -180.0000 no
Cl(1) Pt(1) Pt(1) Cl(2) . . 5_656 . 179.6(5) no
Cl(1) Pt(1) Pt(1) Cl(2) . . 5_656 5_656 -0.4(5) no
Cl(1) Pt(1) Pt(1) P(1) . . 5_656 . -95.4(3) no
Cl(1) Pt(1) Pt(1) P(1) . . 5_656 5_656 84.6(3) no
Cl(1) Pt(1) Pt(1) P(2) . . 5_656 . 85.0(3) no
Cl(1) Pt(1) Pt(1) P(2) . . 5_656 5_656 -95.0(3) no
Cl(1) Pt(1) Cl(1) Pt(1) . . 5_656 5_656 0.0000 no
Cl(1) Pt(1) Cl(1) Cl(2) . . 5_656 . 178(2) no
Cl(1) Pt(1) P(1) P(2) . . . 5_656 77(2) no
Cl(1) Pt(1) P(1) C(1) . . . . 121.0(4) no
Cl(1) Pt(1) P(1) C(7) . . . . -113.2(4) no
Cl(1) Pt(1) P(1) C(13) . . . . 9.7(4) no
Cl(1) Pt(1) P(1) P(2) . . 5_656 . 102(2) no
Cl(1) Pt(1) P(1) C(1) . . 5_656 5_656 60.7(3) no
Cl(1) Pt(1) P(1) C(7) . . 5_656 5_656 -65.7(5) no
Cl(1) Pt(1) P(1) C(13) . . 5_656 5_656 161.2(4) no
Cl(1) Pt(1) P(2) P(1) . . . 5_656 -77(2) no
Cl(1) Pt(1) P(2) C(1) . . . 5_656 51.6(4) no
Cl(1) Pt(1) P(2) C(7) . . . 5_656 -68.5(3) no
Cl(1) Pt(1) P(2) C(13) . . . 5_656 177.7(5) no
Cl(1) Pt(1) P(2) P(1) . . 5_656 . -104(2) no
Cl(1) Pt(1) P(2) C(1) . . 5_656 . 132.4(4) no
Cl(1) Pt(1) P(2) C(7) . . 5_656 . -111.4(3) no
Cl(1) Pt(1) P(2) C(13) . . 5_656 . -7.0(5) no
Cl(1) Pt(1) Hg(1) C(2) . 5_656 . . -119.0(4) no
Cl(1) Pt(1) Hg(1) C(8) . 5_656 . 5_656 61.8(4) no
Cl(1) Pt(1) Hg(1) C(2) . 5_656 5_656 5_656 -61.4(3) no
Cl(1) Pt(1) Hg(1) C(8) . 5_656 5_656 . 117.5(4) no
Cl(1) Pt(1) Pt(1) Cl(1) . 5_656 . 5_656 180.0000 no
Cl(1) Pt(1) Pt(1) Cl(2) . 5_656 . . -179.6(5) no
Cl(1) Pt(1) Pt(1) Cl(2) . 5_656 . 5_656 0.4(5) no
Cl(1) Pt(1) Pt(1) P(1) . 5_656 . . 95.4(3) no
Cl(1) Pt(1) Pt(1) P(1) . 5_656 . 5_656 -84.6(3) no
Cl(1) Pt(1) Pt(1) P(2) . 5_656 . . -85.0(3) no
Cl(1) Pt(1) Pt(1) P(2) . 5_656 . 5_656 95.0(3) no
Cl(1) Pt(1) Cl(1) Pt(1) . 5_656 5_656 . 0.0000 no
Cl(1) Pt(1) Cl(1) Cl(2) . 5_656 5_656 . -2(2) no
Cl(1) Pt(1) P(1) P(2) . 5_656 . 5_656 95(2) no
Cl(1) Pt(1) P(1) C(1) . 5_656 . . 136.5(3) no
Cl(1) Pt(1) P(1) C(7) . 5_656 . . -97.1(5) no
Cl(1) Pt(1) P(1) C(13) . 5_656 . . 36.0(4) no
Cl(1) Pt(1) P(1) P(2) . 5_656 5_656 . 86(2) no
Cl(1) Pt(1) P(1) C(1) . 5_656 5_656 5_656 42.2(4) no
Cl(1) Pt(1) P(1) C(7) . 5_656 5_656 5_656 -83.6(4) no
Cl(1) Pt(1) P(1) C(13) . 5_656 5_656 5_656 153.5(4) no
Cl(1) Pt(1) P(2) P(1) . 5_656 . 5_656 -93(2) no
Cl(1) Pt(1) P(2) C(1) . 5_656 . 5_656 31.5(4) no
Cl(1) Pt(1) P(2) C(7) . 5_656 . 5_656 -84.7(3) no
Cl(1) Pt(1) P(2) C(13) . 5_656 . 5_656 170.9(5) no
Cl(1) Pt(1) P(2) P(1) . 5_656 5_656 . -85(2) no
Cl(1) Pt(1) P(2) C(1) . 5_656 5_656 . 145.6(4) no
Cl(1) Pt(1) P(2) C(7) . 5_656 5_656 . -94.4(3) no
Cl(1) Pt(1) P(2) C(13) . 5_656 5_656 . 19.4(5) no
Cl(1) Cl(2) Pt(1) Cl(2) . 5_656 . . -178(2) no
Cl(1) Cl(2) Pt(1) P(1) . 5_656 . . 105(2) no
Cl(1) Cl(2) Pt(1) P(1) . 5_656 . 5_656 -91(2) no
Cl(1) Cl(2) Pt(1) P(2) . 5_656 . . -82(2) no
Cl(1) Cl(2) Pt(1) P(2) . 5_656 . 5_656 112(2) no
Cl(1) Cl(2) Pt(1) Cl(2) . 5_656 5_656 . 2(2) no
Cl(1) Cl(2) Pt(1) P(1) . 5_656 5_656 . 88(2) no
Cl(1) Cl(2) Pt(1) P(1) . 5_656 5_656 5_656 -75(2) no
Cl(1) Cl(2) Pt(1) P(2) . 5_656 5_656 . -67(2) no
Cl(1) Cl(2) Pt(1) P(2) . 5_656 5_656 5_656 97(2) no
Cl(2) Pt(1) Hg(1) C(2) . . . . 63.9(3) no
Cl(2) Pt(1) Hg(1) C(8) . . . 5_656 -115.1(4) no
Cl(2) Pt(1) Hg(1) C(2) . . 5_656 5_656 115.9(3) no
Cl(2) Pt(1) Hg(1) C(8) . . 5_656 . -64.8(4) no
Cl(2) Pt(1) Pt(1) Cl(2) . . 5_656 5_656 -180.0000 no
Cl(2) Pt(1) Pt(1) P(1) . . 5_656 . 85.0(3) no
Cl(2) Pt(1) Pt(1) P(1) . . 5_656 5_656 -95.0(3) no
Cl(2) Pt(1) Pt(1) P(2) . . 5_656 . -94.5(3) no
Cl(2) Pt(1) Pt(1) P(2) . . 5_656 5_656 85.5(3) no
Cl(2) Pt(1) Cl(2) Pt(1) . . 5_656 5_656 0.0000 no
Cl(2) Pt(1) P(1) P(2) . . . 5_656 -102(2) no
Cl(2) Pt(1) P(1) C(1) . . . . -57.3(4) no
Cl(2) Pt(1) P(1) C(7) . . . . 68.6(4) no
Cl(2) Pt(1) P(1) C(13) . . . . -168.6(4) no
Cl(2) Pt(1) P(1) P(2) . . 5_656 . -80(2) no
Cl(2) Pt(1) P(1) C(1) . . 5_656 5_656 -120.9(3) no
Cl(2) Pt(1) P(1) C(7) . . 5_656 5_656 112.7(5) no
Cl(2) Pt(1) P(1) C(13) . . 5_656 5_656 -20.4(4) no
Cl(2) Pt(1) P(2) P(1) . . . 5_656 101(2) no
Cl(2) Pt(1) P(2) C(1) . . . 5_656 -130.1(4) no
Cl(2) Pt(1) P(2) C(7) . . . 5_656 109.8(3) no
Cl(2) Pt(1) P(2) C(13) . . . 5_656 -4.0(5) no
Cl(2) Pt(1) P(2) P(1) . . 5_656 . 78(2) no
Cl(2) Pt(1) P(2) C(1) . . 5_656 . -45.9(4) no
Cl(2) Pt(1) P(2) C(7) . . 5_656 . 70.3(3) no
Cl(2) Pt(1) P(2) C(13) . . 5_656 . 174.7(5) no
Cl(2) Pt(1) Hg(1) C(2) . 5_656 . . 66.8(3) no
Cl(2) Pt(1) Hg(1) C(8) . 5_656 . 5_656 -112.5(4) no
Cl(2) Pt(1) Hg(1) C(2) . 5_656 5_656 5_656 114.0(3) no
Cl(2) Pt(1) Hg(1) C(8) . 5_656 5_656 . -67.0(4) no
Cl(2) Pt(1) Pt(1) Cl(2) . 5_656 . 5_656 180.0000 no
Cl(2) Pt(1) Pt(1) P(1) . 5_656 . . -85.0(3) no
Cl(2) Pt(1) Pt(1) P(1) . 5_656 . 5_656 95.0(3) no
Cl(2) Pt(1) Pt(1) P(2) . 5_656 . . 94.5(3) no
Cl(2) Pt(1) Pt(1) P(2) . 5_656 . 5_656 -85.5(3) no
Cl(2) Pt(1) Cl(2) Pt(1) . 5_656 5_656 . 0.0000 no
Cl(2) Pt(1) P(1) P(2) . 5_656 . 5_656 -116(2) no
Cl(2) Pt(1) P(1) C(1) . 5_656 . . -75.0(3) no
Cl(2) Pt(1) P(1) C(7) . 5_656 . . 51.4(5) no
Cl(2) Pt(1) P(1) C(13) . 5_656 . . -175.5(4) no
Cl(2) Pt(1) P(1) P(2) . 5_656 5_656 . -63(2) no
Cl(2) Pt(1) P(1) C(1) . 5_656 5_656 5_656 -107.2(4) no
Cl(2) Pt(1) P(1) C(7) . 5_656 5_656 5_656 126.9(4) no
Cl(2) Pt(1) P(1) C(13) . 5_656 5_656 5_656 4.0(4) no
Cl(2) Pt(1) P(2) P(1) . 5_656 . 5_656 117(2) no
Cl(2) Pt(1) P(2) C(1) . 5_656 . 5_656 -119.3(4) no
Cl(2) Pt(1) P(2) C(7) . 5_656 . 5_656 124.5(3) no
Cl(2) Pt(1) P(2) C(13) . 5_656 . 5_656 20.1(5) no
Cl(2) Pt(1) P(2) P(1) . 5_656 5_656 . 63(2) no
Cl(2) Pt(1) P(2) C(1) . 5_656 5_656 . -65.7(4) no
Cl(2) Pt(1) P(2) C(7) . 5_656 5_656 . 54.4(4) no
Cl(2) Pt(1) P(2) C(13) . 5_656 5_656 . 168.2(5) no
Cl(2) Cl(1) Pt(1) P(1) . 5_656 . . -103(2) no
Cl(2) Cl(1) Pt(1) P(1) . 5_656 . 5_656 94(2) no
Cl(2) Cl(1) Pt(1) P(2) . 5_656 . . 85(2) no
Cl(2) Cl(1) Pt(1) P(2) . 5_656 . 5_656 -112(2) no
Cl(2) Cl(1) Pt(1) P(1) . 5_656 5_656 . -88(2) no
Cl(2) Cl(1) Pt(1) P(1) . 5_656 5_656 5_656 75(2) no
Cl(2) Cl(1) Pt(1) P(2) . 5_656 5_656 . 67(2) no
Cl(2) Cl(1) Pt(1) P(2) . 5_656 5_656 5_656 -97(2) no
P(1) Pt(1) Hg(1) C(2) . . . . -22.8(3) no
P(1) Pt(1) Hg(1) C(8) . . . 5_656 158.3(3) no
P(1) Pt(1) Hg(1) C(2) . . 5_656 5_656 -157.2(3) no
P(1) Pt(1) Hg(1) C(8) . . 5_656 . 22.0(3) no
P(1) Pt(1) Pt(1) P(1) . . 5_656 5_656 180.0000 no
P(1) Pt(1) Pt(1) P(2) . . 5_656 . -179.6(3) no
P(1) Pt(1) Pt(1) P(2) . . 5_656 5_656 0.4(3) no
P(1) Pt(1) P(1) Pt(1) . . 5_656 5_656 0.0000 no
P(1) Pt(1) P(1) P(2) . . 5_656 . -177(2) no
P(1) Pt(1) P(1) C(1) . . 5_656 5_656 141.6(3) no
P(1) Pt(1) P(1) C(7) . . 5_656 5_656 15.2(5) no
P(1) Pt(1) P(1) C(13) . . 5_656 5_656 -117.9(4) no
P(1) Pt(1) P(2) C(1) . . . 5_656 135(2) no
P(1) Pt(1) P(2) C(7) . . . 5_656 15(2) no
P(1) Pt(1) P(2) C(13) . . . 5_656 -99(2) no
P(1) Pt(1) P(2) C(1) . . 5_656 . -124(2) no
P(1) Pt(1) P(2) C(7) . . 5_656 . -8(2) no
P(1) Pt(1) P(2) C(13) . . 5_656 . 97(2) no
P(1) Pt(1) Hg(1) C(2) . 5_656 . . -20.5(3) no
P(1) Pt(1) Hg(1) C(8) . 5_656 . 5_656 160.3(3) no
P(1) Pt(1) Hg(1) C(2) . 5_656 5_656 5_656 -159.0(3) no
P(1) Pt(1) Hg(1) C(8) . 5_656 5_656 . 20.0(3) no
P(1) Pt(1) Pt(1) P(1) . 5_656 . 5_656 -180.0000 no
P(1) Pt(1) Pt(1) P(2) . 5_656 . . 179.6(3) no
P(1) Pt(1) Pt(1) P(2) . 5_656 . 5_656 -0.4(3) no
P(1) Pt(1) P(1) Pt(1) . 5_656 5_656 . 0.0000 no
P(1) Pt(1) P(1) P(2) . 5_656 5_656 . 3(2) no
P(1) Pt(1) P(1) C(1) . 5_656 5_656 5_656 -41.4(4) no
P(1) Pt(1) P(1) C(7) . 5_656 5_656 5_656 -167.3(4) no
P(1) Pt(1) P(1) C(13) . 5_656 5_656 5_656 69.8(4) no
P(1) Pt(1) P(2) C(1) . 5_656 . 5_656 -54.1(8) no
P(1) Pt(1) P(2) C(7) . 5_656 . 5_656 -170.2(4) no
P(1) Pt(1) P(2) C(13) . 5_656 . 5_656 85.4(7) no
P(1) Pt(1) P(2) C(1) . 5_656 5_656 . -129(2) no
P(1) Pt(1) P(2) C(7) . 5_656 5_656 . -9(1) no
P(1) Pt(1) P(2) C(13) . 5_656 5_656 . 105(2) no
P(1) P(2) Pt(1) P(2) . 5_656 . . 177(2) no
P(1) P(2) Pt(1) P(2) . 5_656 5_656 . -3(2) no
P(1) P(2) C(1) C(2) . 5_656 . . -134(2) no
P(1) P(2) C(1) C(6) . 5_656 . . 51(2) no
P(1) P(2) C(7) C(8) . 5_656 . . -15(3) no
P(1) P(2) C(7) C(12) . 5_656 . . 164(3) no
P(1) P(2) C(13) C(14) . 5_656 . . 19(2) no
P(1) P(2) C(13) C(18) . 5_656 . . -163(2) no
P(1) C(1) P(2) C(7) . . 5_656 . -33(2) no
P(1) C(1) P(2) C(13) . . 5_656 . -142(2) no
P(1) C(1) C(2) C(3) . . . . -179.2(8) no
P(1) C(1) C(6) C(5) . . . . -179.1(7) no
P(1) C(7) P(2) C(1) . . 5_656 . 133(3) no
P(1) C(7) P(2) C(13) . . 5_656 . -109(3) no
P(1) C(7) C(8) C(9) . . . . 176.8(8) no
P(1) C(7) C(12) C(11) . . . . -177.7(6) no
P(1) C(13) P(2) C(1) . . 5_656 . 151(2) no
P(1) C(13) P(2) C(7) . . 5_656 . 35(2) no
P(1) C(13) C(14) C(15) . . . . -179.1(7) no
P(1) C(13) C(18) C(17) . . . . 177.2(7) no
P(2) Pt(1) Hg(1) C(2) . . . . 157.6(3) no
P(2) Pt(1) Hg(1) C(8) . . . 5_656 -21.4(3) no
P(2) Pt(1) Hg(1) C(2) . . 5_656 5_656 22.1(3) no
P(2) Pt(1) Hg(1) C(8) . . 5_656 . -158.6(3) no
P(2) Pt(1) Pt(1) P(2) . . 5_656 5_656 -180.0000 no
P(2) Pt(1) P(1) C(1) . . . . 38(2) no
P(2) Pt(1) P(1) C(7) . . . . 164(2) no
P(2) Pt(1) P(1) C(13) . . . . -73(2) no
P(2) Pt(1) P(1) C(1) . . 5_656 5_656 -41(2) no
P(2) Pt(1) P(1) C(7) . . 5_656 5_656 -167(2) no
P(2) Pt(1) P(1) C(13) . . 5_656 5_656 59(2) no
P(2) Pt(1) P(2) Pt(1) . . 5_656 5_656 0.0000 no
P(2) Pt(1) P(2) C(1) . . 5_656 . 53.1(4) no
P(2) Pt(1) P(2) C(7) . . 5_656 . 169.2(3) no
P(2) Pt(1) P(2) C(13) . . 5_656 . -86.3(5) no
P(2) Pt(1) Hg(1) C(2) . 5_656 . . 155.8(3) no
P(2) Pt(1) Hg(1) C(8) . 5_656 . 5_656 -23.5(3) no
P(2) Pt(1) Hg(1) C(2) . 5_656 5_656 5_656 24.0(3) no
P(2) Pt(1) Hg(1) C(8) . 5_656 5_656 . -157.0(3) no
P(2) Pt(1) Pt(1) P(2) . 5_656 . 5_656 180.0000 no
P(2) Pt(1) P(1) C(1) . 5_656 . . -140.7(5) no
P(2) Pt(1) P(1) C(7) . 5_656 . . -14.3(9) no
P(2) Pt(1) P(1) C(13) . 5_656 . . 118.8(6) no
P(2) Pt(1) P(1) C(1) . 5_656 5_656 5_656 -44(2) no
P(2) Pt(1) P(1) C(7) . 5_656 5_656 5_656 -170(2) no
P(2) Pt(1) P(1) C(13) . 5_656 5_656 5_656 67(2) no
P(2) Pt(1) P(2) Pt(1) . 5_656 5_656 . 0.0000 no
P(2) Pt(1) P(2) C(1) . 5_656 5_656 . -131.7(4) no
P(2) Pt(1) P(2) C(7) . 5_656 5_656 . -11.6(4) no
P(2) Pt(1) P(2) C(13) . 5_656 5_656 . 102.2(5) no
P(2) P(1) C(1) C(2) . 5_656 5_656 5_656 -49(2) no
P(2) P(1) C(1) C(6) . 5_656 5_656 5_656 134(2) no
P(2) P(1) C(7) C(8) . 5_656 5_656 5_656 -166(3) no
P(2) P(1) C(7) C(12) . 5_656 5_656 5_656 17(3) no
P(2) P(1) C(13) C(14) . 5_656 5_656 5_656 163(2) no
P(2) P(1) C(13) C(18) . 5_656 5_656 5_656 -19(2) no
P(2) C(1) P(1) C(7) . 5_656 5_656 5_656 -139(2) no
P(2) C(1) P(1) C(13) . 5_656 5_656 5_656 -31(2) no
P(2) C(1) C(2) C(3) . 5_656 5_656 5_656 172.4(8) no
P(2) C(1) C(6) C(5) . 5_656 5_656 5_656 -173.4(7) no
P(2) C(7) P(1) C(1) . 5_656 5_656 5_656 40(2) no
P(2) C(7) P(1) C(13) . 5_656 5_656 5_656 -63(2) no
P(2) C(7) C(8) C(9) . 5_656 5_656 5_656 -178.8(8) no
P(2) C(7) C(12) C(11) . 5_656 5_656 5_656 -179.9(6) no
P(2) C(13) P(1) C(1) . 5_656 5_656 5_656 23(2) no
P(2) C(13) P(1) C(7) . 5_656 5_656 5_656 137(2) no
P(2) C(13) C(14) C(15) . 5_656 5_656 5_656 -177.1(7) no
P(2) C(13) C(18) C(17) . 5_656 5_656 5_656 178.9(7) no
C(1) P(1) P(2) C(7) . . 5_656 . 64(3) no
C(1) P(1) P(2) C(13) . . 5_656 . 144(2) no
C(1) P(1) C(7) C(8) . . . . 126.7(7) no
C(1) P(1) C(7) C(12) . . . . -56.7(8) no
C(1) P(1) C(13) C(14) . . . . 173.7(6) no
C(1) P(1) C(13) C(18) . . . . -3.9(8) no
C(1) P(2) P(1) C(7) . 5_656 . . -64(3) no
C(1) P(2) P(1) C(13) . 5_656 . . -144(2) no
C(1) P(2) C(7) C(8) . 5_656 . . 118.5(8) no
C(1) P(2) C(7) C(12) . 5_656 . . -62.7(7) no
C(1) P(2) C(13) C(14) . 5_656 . . 169.6(7) no
C(1) P(2) C(13) C(18) . 5_656 . . -12.1(8) no
C(1) C(2) Hg(1) C(8) . . . 5_656 177(3) no
C(1) C(2) C(3) C(4) . . . . -2(2) no
C(1) C(6) C(5) C(4) . . . . -1(1) no
C(2) Hg(1) C(8) C(7) . . 5_656 5_656 -142(3) no
C(2) Hg(1) C(8) C(9) . . 5_656 5_656 14(4) no
C(2) C(1) P(1) C(7) . . . . -171.1(7) no
C(2) C(1) P(1) C(13) . . . . 80.9(7) no
C(2) C(1) P(2) C(7) . . 5_656 . -167.0(6) no
C(2) C(1) P(2) C(13) . . 5_656 . 84.0(7) no
C(2) C(1) C(6) C(5) . . . . -2(1) no
C(2) C(3) C(4) C(5) . . . . -2(2) no
C(3) C(2) Hg(1) C(8) . . . 5_656 17(4) no
C(3) C(2) C(1) C(6) . . . . 4(1) no
C(3) C(4) C(5) C(6) . . . . 4(2) no
C(6) C(1) P(1) C(7) . . . . 5.7(8) no
C(6) C(1) P(1) C(13) . . . . -102.2(7) no
C(6) C(1) P(2) C(7) . . 5_656 . 17.2(9) no
C(6) C(1) P(2) C(13) . . 5_656 . -91.8(8) no
C(7) P(1) P(2) C(13) . . 5_656 . 80(2) no
C(7) P(1) C(13) C(14) . . . . 60.2(7) no
C(7) P(1) C(13) C(18) . . . . -117.4(8) no
C(7) P(2) P(1) C(13) . 5_656 . . -80(2) no
C(7) P(2) C(13) C(14) . 5_656 . . 53.9(8) no
C(7) P(2) C(13) C(18) . 5_656 . . -127.8(7) no
C(7) C(8) C(9) C(10) . . . . 1(2) no
C(7) C(12) C(11) C(10) . . . . 1(1) no
C(8) C(7) P(1) C(13) . . . . -130.7(7) no
C(8) C(7) P(2) C(13) . . 5_656 . -123.5(8) no
C(8) C(7) C(12) C(11) . . . . -1(1) no
C(8) C(9) C(10) C(11) . . . . -1(2) no
C(9) C(8) C(7) C(12) . . . . 0(1) no
C(9) C(10) C(11) C(12) . . . . 0(2) no
C(12) C(7) P(1) C(13) . . . . 45.9(8) no
C(12) C(7) P(2) C(13) . . 5_656 . 55.3(7) no
C(13) C(14) C(15) C(16) . . . . 2(2) no
C(13) C(18) C(17) C(16) . . . . 1(2) no
C(14) C(13) C(18) C(17) . . . . 0(1) no
C(14) C(15) C(16) C(17) . . . . -1(2) no
C(15) C(14) C(13) C(18) . . . . -1(1) no
C(15) C(16) C(17) C(18) . . . . -1(2) no
